data_4117923
loop_
_publ_author_name
'Ken Yamashita'
'Yoshihiko Yamamoto'
'Hisao Nishiyama'

_publ_section_title
;
 Ruthenium-Catalyzed Transfer Oxygenative Cyclization of \a,\w-Diynes:
 Unprecedented [2 + 2 + 1] Route to Bicyclic Furans via
 Ruthenacyclopentatriene
;
_journal_name_full 'Journal of the American Chemical Society'
_journal_page_first 7660
_journal_page_last 7663
_journal_paper_doi 10.1021/ja302868s
_journal_volume 134
_journal_year 2012
_chemical_formula_sum 'C36 H28 O6 S2'
_chemical_formula_weight 620.70
_chemical_name_systematic
; 
 ? 
;
_space_group_IT_number 14
_symmetry_cell_setting monoclinic
_symmetry_space_group_name_Hall '-P 2ybc'
_symmetry_space_group_name_H-M 'P 1 21/c 1'
_atom_sites_solution_hydrogens geom
_atom_sites_solution_primary direct
_atom_sites_solution_secondary difmap
_audit_creation_method SHELXL-97
_cell_angle_alpha 90.00
_cell_angle_beta 115.0720(10)
_cell_angle_gamma 90.00
_cell_formula_units_Z 4
_cell_length_a 21.6727(18)
_cell_length_b 7.9317(6)
_cell_length_c 18.6280(16)
_cell_measurement_reflns_used 5760
_cell_measurement_temperature 113(2)
_cell_measurement_theta_max 0.00
_cell_measurement_theta_min 0.00
_cell_volume 2900.5(4)
_computing_cell_refinement 'Bruker SMART'
_computing_data_collection 'Bruker SMART'
_computing_data_reduction 'Bruker SAINT'
_computing_molecular_graphics 'Bruker SHELXTL'
_computing_publication_material 'Bruker SHELXTL'
_computing_structure_refinement 'SHELXL-97 (Sheldrick, 1997)'
_computing_structure_solution 'SHELXS-97 (Sheldrick, 1990)'
_diffrn_ambient_temperature 113(2)
_diffrn_measured_fraction_theta_full 0.996
_diffrn_measured_fraction_theta_max 0.996
_diffrn_measurement_device_type 'CCD area detector'
_diffrn_measurement_method 'phi and omega scans'
_diffrn_radiation_monochromator graphite
_diffrn_radiation_source 'fine-focus sealed tube'
_diffrn_radiation_type MoK\a
_diffrn_radiation_wavelength 0.71073
_diffrn_reflns_av_R_equivalents 0.0433
_diffrn_reflns_av_sigmaI/netI 0.0508
_diffrn_reflns_limit_h_max 25
_diffrn_reflns_limit_h_min -28
_diffrn_reflns_limit_k_max 10
_diffrn_reflns_limit_k_min -8
_diffrn_reflns_limit_l_max 24
_diffrn_reflns_limit_l_min -24
_diffrn_reflns_number 20913
_diffrn_reflns_theta_full 28.32
_diffrn_reflns_theta_max 28.32
_diffrn_reflns_theta_min 1.04
_exptl_absorpt_coefficient_mu 0.233
_exptl_absorpt_correction_T_max 1.000000
_exptl_absorpt_correction_T_min 0.772084
_exptl_absorpt_correction_type multi-scan
_exptl_absorpt_process_details 'empirical (SADABS)'
_exptl_crystal_colour colorless
_exptl_crystal_density_diffrn 1.421
_exptl_crystal_density_meas 0
_exptl_crystal_description cubic
_exptl_crystal_F_000 1296
_exptl_crystal_size_max 0.30
_exptl_crystal_size_mid 0.15
_exptl_crystal_size_min 0.15
_refine_diff_density_max 0.499
_refine_diff_density_min -0.349
_refine_diff_density_rms 0.063
_refine_ls_extinction_method none
_refine_ls_goodness_of_fit_ref 0.983
_refine_ls_hydrogen_treatment constr
_refine_ls_matrix_type full
_refine_ls_number_parameters 397
_refine_ls_number_reflns 7198
_refine_ls_number_restraints 0
_refine_ls_restrained_S_all 0.983
_refine_ls_R_factor_all 0.0633
_refine_ls_R_factor_gt 0.0459
_refine_ls_shift/su_max 0.001
_refine_ls_shift/su_mean 0.000
_refine_ls_structure_factor_coef Fsqd
_refine_ls_weighting_details 'calc w=1/[\s^2^(Fo^2^)+(0.0617P)^2^+0.0000P] where P=(Fo^2^+2Fc^2^)/3'
_refine_ls_weighting_scheme calc
_refine_ls_wR_factor_gt 0.1056
_refine_ls_wR_factor_ref 0.1135
_reflns_number_gt 5488
_reflns_number_total 7198
_reflns_threshold_expression >2sigma(I)
_cod_data_source_file ja302868s_si_001.cif
_cod_data_source_block ky221
_cod_database_code 4117923

loop_
_symmetry_equiv_pos_as_xyz
'x, y, z'
'-x, y+1/2, -z+1/2'
'-x, -y, -z'
'x, -y-1/2, z-1/2'

loop_
_atom_site_label
_atom_site_type_symbol
_atom_site_fract_x
_atom_site_fract_y
_atom_site_fract_z
_atom_site_U_iso_or_equiv
_atom_site_adp_type
_atom_site_occupancy
_atom_site_symmetry_multiplicity
_atom_site_calc_flag
_atom_site_refinement_flags
C1 C 0.05949(8) 0.0483(2) 0.88399(10) 0.0173(3) Uani 1 1 d .
C2 C 0.12346(9) 0.0318(2) 0.88417(10) 0.0215(4) Uani 1 1 d .
H2 H 0.1620 0.0821 0.9254 0.026 Uiso 1 1 calc R
C3 C 0.13145(10) -0.0570(2) 0.82494(11) 0.0261(4) Uani 1 1 d .
H3 H 0.1753 -0.0669 0.8254 0.031 Uiso 1 1 calc R
C4 C 0.07561(10) -0.1319(2) 0.76463(11) 0.0259(4) Uani 1 1 d .
H4 H 0.0812 -0.1951 0.7245 0.031 Uiso 1 1 calc R
C5 C 0.01172(10) -0.1137(2) 0.76350(10) 0.0229(4) Uani 1 1 d .
H5 H -0.0266 -0.1638 0.7220 0.028 Uiso 1 1 calc R
C6 C 0.00302(9) -0.0236(2) 0.82194(10) 0.0186(3) Uani 1 1 d .
H6 H -0.0412 -0.0105 0.8201 0.022 Uiso 1 1 calc R
C7 C 0.05223(8) 0.1374(2) 0.94803(10) 0.0162(3) Uani 1 1 d .
C8 C 0.09641(8) 0.1895(2) 1.02134(10) 0.0166(3) Uani 1 1 d .
C9 C 0.17115(8) 0.1787(2) 1.07160(10) 0.0196(4) Uani 1 1 d .
H9A H 0.1962 0.2679 1.0578 0.024 Uiso 1 1 calc R
H9B H 0.1895 0.0671 1.0667 0.024 Uiso 1 1 calc R
C10 C 0.09777(8) 0.3308(2) 1.13959(10) 0.0185(3) Uani 1 1 d .
H10A H 0.0743 0.3070 1.1739 0.022 Uiso 1 1 calc R
H10B H 0.1067 0.4533 1.1403 0.022 Uiso 1 1 calc R
C11 C 0.05750(8) 0.2684(2) 1.05719(10) 0.0168(3) Uani 1 1 d .
C12 C -0.00894(9) 0.2607(2) 1.00446(10) 0.0169(3) Uani 1 1 d .
C13 C -0.07316(8) 0.3130(2) 1.00454(10) 0.0177(3) Uani 1 1 d .
C14 C -0.07421(9) 0.4034(2) 1.06826(11) 0.0222(4) Uani 1 1 d .
H14 H -0.0326 0.4348 1.1111 0.027 Uiso 1 1 calc R
C15 C -0.13546(9) 0.4478(2) 1.06957(11) 0.0265(4) Uani 1 1 d .
H15 H -0.1357 0.5079 1.1136 0.032 Uiso 1 1 calc R
C16 C -0.19651(10) 0.4047(2) 1.00695(12) 0.0289(4) Uani 1 1 d .
H16 H -0.2385 0.4353 1.0080 0.035 Uiso 1 1 calc R
C17 C -0.19612(9) 0.3174(2) 0.94305(11) 0.0266(4) Uani 1 1 d .
H17 H -0.2380 0.2891 0.8998 0.032 Uiso 1 1 calc R
C18 C -0.13503(9) 0.2705(2) 0.94152(11) 0.0216(4) Uani 1 1 d .
H18 H -0.1352 0.2093 0.8976 0.026 Uiso 1 1 calc R
O1 O -0.01268(6) 0.18133(14) 0.93688(7) 0.0172(3) Uani 1 1 d .
O2 O 0.16545(6) 0.05029(16) 1.19982(7) 0.0270(3) Uani 1 1 d .
O3 O 0.23381(6) 0.30830(17) 1.21834(8) 0.0307(3) Uani 1 1 d .
S1 S 0.33848(2) 0.20748(6) 0.99945(3) 0.02114(11) Uani 1 1 d .
C19 C 0.44448(9) 0.4390(2) 0.82766(10) 0.0176(3) Uani 1 1 d .
C20 C 0.38031(9) 0.4409(2) 0.76357(10) 0.0218(4) Uani 1 1 d .
H20 H 0.3440 0.3777 0.7659 0.026 Uiso 1 1 calc R
C21 C 0.36960(10) 0.5346(2) 0.69669(11) 0.0263(4) Uani 1 1 d .
H21 H 0.3259 0.5351 0.6533 0.032 Uiso 1 1 calc R
C22 C 0.42190(10) 0.6274(2) 0.69253(11) 0.0273(4) Uani 1 1 d .
H22 H 0.4138 0.6944 0.6471 0.033 Uiso 1 1 calc R
C23 C 0.48648(10) 0.6223(2) 0.75507(11) 0.0258(4) Uani 1 1 d .
H23 H 0.5228 0.6832 0.7516 0.031 Uiso 1 1 calc R
C24 C 0.49804(9) 0.5292(2) 0.82228(10) 0.0206(4) Uani 1 1 d .
H24 H 0.5422 0.5262 0.8648 0.025 Uiso 1 1 calc R
C25 C 0.45555(8) 0.3465(2) 0.89947(10) 0.0174(3) Uani 1 1 d .
C26 C 0.41501(8) 0.2691(2) 0.92883(10) 0.0166(3) Uani 1 1 d .
C27 C 0.34053(8) 0.2454(2) 0.90458(10) 0.0192(4) Uani 1 1 d .
H27A H 0.3226 0.1478 0.8686 0.023 Uiso 1 1 calc R
H27B H 0.3144 0.3477 0.8786 0.023 Uiso 1 1 calc R
C28 C 0.42319(8) 0.1223(2) 1.04888(10) 0.0180(3) Uani 1 1 d .
H28A H 0.4444 0.1529 1.1058 0.022 Uiso 1 1 calc R
H28B H 0.4232 -0.0019 1.0436 0.022 Uiso 1 1 calc R
C29 C 0.45856(8) 0.2053(2) 1.00511(10) 0.0168(3) Uani 1 1 d .
C30 C 0.52372(8) 0.2462(2) 1.01931(10) 0.0170(3) Uani 1 1 d .
C31 C 0.59007(8) 0.2232(2) 1.08525(10) 0.0179(3) Uani 1 1 d .
C32 C 0.59671(9) 0.1276(2) 1.15135(10) 0.0211(4) Uani 1 1 d .
H32 H 0.5579 0.0736 1.1523 0.025 Uiso 1 1 calc R
C33 C 0.65954(9) 0.1115(2) 1.21526(11) 0.0241(4) Uani 1 1 d .
H33 H 0.6637 0.0471 1.2601 0.029 Uiso 1 1 calc R
C34 C 0.71640(9) 0.1890(2) 1.21414(11) 0.0261(4) Uani 1 1 d .
H34 H 0.7594 0.1781 1.2582 0.031 Uiso 1 1 calc R
C35 C 0.71049(9) 0.2822(2) 1.14885(11) 0.0256(4) Uani 1 1 d .
H35 H 0.7496 0.3353 1.1482 0.031 Uiso 1 1 calc R
C36 C 0.64799(9) 0.2986(2) 1.08433(11) 0.0214(4) Uani 1 1 d .
H36 H 0.6445 0.3614 1.0393 0.026 Uiso 1 1 calc R
O4 O 0.52249(6) 0.33137(14) 0.95445(7) 0.0173(2) Uani 1 1 d .
O5 O 0.33756(6) 0.36776(17) 1.03501(7) 0.0280(3) Uani 1 1 d .
O6 O 0.28771(6) 0.08521(18) 0.99326(8) 0.0337(3) Uani 1 1 d .
S2 S 0.17543(2) 0.21009(5) 1.16975(3) 0.02063(11) Uani 1 1 d .

loop_
_atom_site_aniso_label
_atom_site_aniso_U_11
_atom_site_aniso_U_22
_atom_site_aniso_U_33
_atom_site_aniso_U_23
_atom_site_aniso_U_13
_atom_site_aniso_U_12
C1 0.0173(8) 0.0151(8) 0.0192(8) 0.0033(6) 0.0075(7) 0.0014(6)
C2 0.0174(9) 0.0234(9) 0.0224(9) 0.0011(7) 0.0072(7) -0.0001(7)
C3 0.0265(10) 0.0261(10) 0.0308(10) 0.0033(8) 0.0171(8) 0.0044(8)
C4 0.0395(11) 0.0201(9) 0.0233(9) 0.0002(7) 0.0184(9) 0.0017(8)
C5 0.0291(10) 0.0192(9) 0.0177(8) 0.0006(7) 0.0073(8) -0.0031(7)
C6 0.0173(8) 0.0167(8) 0.0205(8) 0.0044(7) 0.0068(7) 0.0008(6)
C7 0.0117(8) 0.0158(8) 0.0207(8) 0.0029(7) 0.0064(7) 0.0011(6)
C8 0.0155(8) 0.0142(8) 0.0196(8) 0.0010(6) 0.0068(7) -0.0014(6)
C9 0.0150(8) 0.0217(9) 0.0208(8) -0.0020(7) 0.0064(7) -0.0016(7)
C10 0.0150(8) 0.0171(8) 0.0206(8) -0.0016(7) 0.0048(7) 0.0003(6)
C11 0.0169(8) 0.0144(8) 0.0184(8) 0.0012(6) 0.0068(7) -0.0001(6)
C12 0.0187(8) 0.0142(8) 0.0173(8) 0.0012(6) 0.0072(7) 0.0007(6)
C13 0.0174(8) 0.0139(8) 0.0216(8) 0.0053(6) 0.0082(7) 0.0025(6)
C14 0.0195(9) 0.0219(9) 0.0237(9) 0.0015(7) 0.0079(7) 0.0025(7)
C15 0.0285(10) 0.0251(10) 0.0294(10) 0.0002(8) 0.0155(8) 0.0073(8)
C16 0.0217(10) 0.0295(10) 0.0386(11) 0.0068(9) 0.0158(9) 0.0092(8)
C17 0.0162(9) 0.0297(10) 0.0294(10) 0.0043(8) 0.0054(8) 0.0032(7)
C18 0.0205(9) 0.0209(9) 0.0226(9) 0.0021(7) 0.0085(7) 0.0020(7)
O1 0.0142(6) 0.0197(6) 0.0170(6) -0.0005(5) 0.0059(5) 0.0017(5)
O2 0.0256(7) 0.0256(7) 0.0261(7) 0.0040(5) 0.0073(6) 0.0049(5)
O3 0.0187(7) 0.0366(8) 0.0275(7) -0.0097(6) 0.0009(6) -0.0042(6)
S1 0.0142(2) 0.0281(2) 0.0216(2) 0.00020(18) 0.00800(17) 0.00007(17)
C19 0.0202(9) 0.0154(8) 0.0197(8) -0.0034(6) 0.0108(7) 0.0008(6)
C20 0.0216(9) 0.0219(9) 0.0226(9) -0.0037(7) 0.0100(7) -0.0006(7)
C21 0.0286(10) 0.0281(10) 0.0194(8) -0.0022(8) 0.0075(8) 0.0054(8)
C22 0.0430(12) 0.0214(9) 0.0206(9) 0.0002(7) 0.0165(9) 0.0047(8)
C23 0.0347(11) 0.0203(9) 0.0282(9) -0.0038(8) 0.0190(9) -0.0031(8)
C24 0.0238(9) 0.0177(8) 0.0212(8) -0.0033(7) 0.0105(7) 0.0002(7)
C25 0.0140(8) 0.0168(8) 0.0186(8) -0.0038(6) 0.0043(7) 0.0002(6)
C26 0.0161(8) 0.0151(8) 0.0177(8) -0.0038(6) 0.0062(7) 0.0006(6)
C27 0.0154(8) 0.0221(9) 0.0198(8) -0.0017(7) 0.0070(7) -0.0013(7)
C28 0.0157(8) 0.0167(8) 0.0212(8) 0.0009(7) 0.0074(7) 0.0010(6)
C29 0.0160(8) 0.0136(8) 0.0202(8) -0.0017(6) 0.0072(7) 0.0021(6)
C30 0.0179(8) 0.0139(8) 0.0198(8) -0.0011(6) 0.0086(7) 0.0016(6)
C31 0.0156(8) 0.0157(8) 0.0212(8) -0.0024(7) 0.0067(7) 0.0038(6)
C32 0.0207(9) 0.0186(9) 0.0257(9) -0.0005(7) 0.0116(8) 0.0030(7)
C33 0.0260(10) 0.0237(9) 0.0219(9) 0.0019(7) 0.0094(8) 0.0088(8)
C34 0.0174(9) 0.0306(10) 0.0252(9) -0.0039(8) 0.0041(7) 0.0065(7)
C35 0.0162(9) 0.0275(10) 0.0314(10) -0.0015(8) 0.0083(8) 0.0025(7)
C36 0.0190(9) 0.0204(9) 0.0245(9) 0.0012(7) 0.0090(7) 0.0030(7)
O4 0.0152(6) 0.0182(6) 0.0186(6) -0.0005(5) 0.0071(5) -0.0001(5)
O5 0.0246(7) 0.0338(8) 0.0266(7) -0.0016(6) 0.0117(6) 0.0109(6)
O6 0.0210(7) 0.0474(9) 0.0316(7) 0.0045(6) 0.0102(6) -0.0093(6)
S2 0.0152(2) 0.0228(2) 0.0186(2) -0.00193(17) 0.00199(17) -0.00037(17)

loop_
_atom_type_symbol
_atom_type_description
_atom_type_scat_dispersion_real
_atom_type_scat_dispersion_imag
_atom_type_scat_source
C C 0.0033 0.0016 'International Tables Vol C Tables 4.2.6.8 and 6.1.1.4'
H H 0.0000 0.0000 'International Tables Vol C Tables 4.2.6.8 and 6.1.1.4'
O O 0.0106 0.0060 'International Tables Vol C Tables 4.2.6.8 and 6.1.1.4'
S S 0.1246 0.1234 'International Tables Vol C Tables 4.2.6.8 and 6.1.1.4'

loop_
_geom_angle_atom_site_label_1
_geom_angle_atom_site_label_2
_geom_angle_atom_site_label_3
_geom_angle
C2 C1 C6 119.04(16)
C2 C1 C7 119.92(15)
C6 C1 C7 121.04(15)
C3 C2 C1 120.56(17)
C2 C3 C4 120.23(17)
C5 C4 C3 119.43(17)
C6 C5 C4 120.83(17)
C5 C6 C1 119.88(16)
C8 C7 O1 108.33(14)
C8 C7 C1 134.35(15)
O1 C7 C1 117.32(14)
C7 C8 C11 107.47(14)
C7 C8 C9 136.83(16)
C11 C8 C9 115.64(15)
C8 C9 S2 101.74(12)
C11 C10 S2 101.88(11)
C12 C11 C8 107.35(15)
C12 C11 C10 137.55(16)
C8 C11 C10 115.07(14)
C11 C12 O1 108.38(14)
C11 C12 C13 135.15(16)
O1 C12 C13 116.46(14)
C14 C13 C18 118.86(16)
C14 C13 C12 120.58(16)
C18 C13 C12 120.54(16)
C15 C14 C13 120.49(17)
C14 C15 C16 120.26(18)
C17 C16 C15 119.80(17)
C16 C17 C18 120.46(18)
C17 C18 C13 120.13(17)
C7 O1 C12 108.46(12)
O6 S1 O5 118.36(9)
O6 S1 C28 111.63(8)
O5 S1 C28 107.84(8)
O6 S1 C27 111.66(8)
O5 S1 C27 108.26(8)
C28 S1 C27 96.90(8)
C20 C19 C24 119.18(16)
C20 C19 C25 120.54(16)
C24 C19 C25 120.28(15)
C21 C20 C19 120.12(17)
C22 C21 C20 120.56(18)
C21 C22 C23 119.73(17)
C24 C23 C22 120.39(18)
C23 C24 C19 119.97(17)
C26 C25 O4 108.45(14)
C26 C25 C19 135.55(16)
O4 C25 C19 115.98(14)
C25 C26 C29 107.06(15)
C25 C26 C27 137.25(16)
C29 C26 C27 115.56(15)
C26 C27 S1 101.32(11)
C29 C28 S1 101.77(11)
C30 C29 C26 107.66(15)
C30 C29 C28 137.02(16)
C26 C29 C28 115.24(14)
C29 C30 O4 108.31(14)
C29 C30 C31 135.05(16)
O4 C30 C31 116.62(14)
C36 C31 C32 118.98(16)
C36 C31 C30 120.54(16)
C32 C31 C30 120.48(16)
C33 C32 C31 120.23(17)
C32 C33 C34 120.25(17)
C35 C34 C33 119.96(17)
C34 C35 C36 120.39(18)
C35 C36 C31 120.18(17)
C30 O4 C25 108.51(13)
O3 S2 O2 118.09(8)
O3 S2 C10 111.41(8)
O2 S2 C10 108.30(8)
O3 S2 C9 111.49(8)
O2 S2 C9 108.69(8)
C10 S2 C9 96.70(8)

loop_
_geom_bond_atom_site_label_1
_geom_bond_atom_site_label_2
_geom_bond_distance
C1 C2 1.391(2)
C1 C6 1.400(2)
C1 C7 1.451(2)
C2 C3 1.380(2)
C3 C4 1.388(3)
C4 C5 1.383(3)
C5 C6 1.380(2)
C7 C8 1.358(2)
C7 O1 1.3771(19)
C8 C11 1.423(2)
C8 C9 1.491(2)
C9 S2 1.8083(18)
C10 C11 1.492(2)
C10 S2 1.8065(17)
C11 C12 1.358(2)
C12 O1 1.379(2)
C12 C13 1.453(2)
C13 C14 1.395(2)
C13 C18 1.399(2)
C14 C15 1.383(2)
C15 C16 1.385(3)
C16 C17 1.381(3)
C17 C18 1.387(2)
O2 S2 1.4386(13)
O3 S2 1.4340(13)
S1 O6 1.4343(14)
S1 O5 1.4376(13)
S1 C28 1.8006(17)
S1 C27 1.8117(18)
C19 C20 1.397(2)
C19 C24 1.403(2)
C19 C25 1.453(2)
C20 C21 1.383(3)
C21 C22 1.381(3)
C22 C23 1.391(3)
C23 C24 1.382(2)
C25 C26 1.362(2)
C25 O4 1.3816(19)
C26 C29 1.425(2)
C26 C27 1.492(2)
C28 C29 1.489(2)
C29 C30 1.361(2)
C30 O4 1.375(2)
C30 C31 1.454(2)
C31 C36 1.397(2)
C31 C32 1.400(2)
C32 C33 1.383(2)
C33 C34 1.385(3)
C34 C35 1.382(3)
C35 C36 1.384(2)

loop_
_cod_related_entry_id
_cod_related_entry_database
_cod_related_entry_code
1 ChemSpider 30660625
